data_4336553
loop_
_publ_author_name
'Aleksandra Gerus'
'Katarzyna \'Slepokura'
'Jerzy Lisowski'

_publ_contact_author_address
;
Department of Chemistry, 
University of Wroclaw, 
14 F. Joliot-Curie
50-383 Wroclaw,
Poland
;
_publ_contact_author_email jerzy.lisowski@chem.uni.wroc.pl
_publ_contact_author_fax '+48 71 3282348'
_publ_contact_author_name 'Jerzy Lisowski'
_publ_contact_author_phone '+48 71 3757252'
_publ_section_title
;
 Anion and Solvent Induced Chirality Inversion in Macrocyclic Lanthanide
 Complexes
;
_journal_name_full 'Inorganic Chemistry'
_journal_page_first 12450
_journal_page_last 12460
_journal_paper_doi 10.1021/ic401437r
_journal_volume 52
_journal_year 2013
_chemical_absolute_configuration rmad
_chemical_formula_moiety 'C26 H42 Lu N6 O2, 3(N O3), H2 O'
_chemical_formula_sum 'C26 H44 Lu N9 O12'
_chemical_formula_weight 849.67
_chemical_name_systematic
;
 ?
;
_space_group_crystal_system orthorhombic
_space_group_IT_number 19
_space_group_name_Hall 'P 2ac 2ab'
_space_group_name_H-M_alt 'P 21 21 21'
_symmetry_space_group_name_Hall 'P 2ac 2ab'
_symmetry_space_group_name_H-M 'P 21 21 21'
_atom_sites_solution_hydrogens mixed
_atom_sites_solution_primary isomor
_atom_sites_solution_secondary difmap
_audit_creation_method SHELXL-2013
_cell_angle_alpha 90
_cell_angle_beta 90
_cell_angle_gamma 90
_cell_formula_units_Z 4
_cell_length_a 10.690(3)
_cell_length_b 12.451(3)
_cell_length_c 24.008(4)
_cell_measurement_reflns_used 40495
_cell_measurement_temperature 100(2)
_cell_measurement_theta_max 36.90
_cell_measurement_theta_min 3.02
_cell_volume 3195.5(13)
_computing_cell_refinement
;
CrysAlis RED, Oxford Diffraction Ltd.,
Version 1.171.33.42 (release 29-05-2009 CrysAlis171 .NET)
(compiled May 29 2009,17:40:42)
;
_computing_data_collection
;
CrysAlis CCD, Oxford Diffraction Ltd.,
Version 1.171.33.42 (release 29-05-2009 CrysAlis171 .NET)
(compiled May 29 2009,17:40:42)
;
_computing_data_reduction
;
CrysAlis RED, Oxford Diffraction Ltd.,
Version 1.171.33.42 (release 29-05-2009 CrysAlis171 .NET)
(compiled May 29 2009,17:40:42)
;
_computing_structure_refinement 'SHELXL-2013 (Sheldrick, 2013)'
_diffrn_ambient_temperature 100(2)
_diffrn_measured_fraction_theta_full 0.998
_diffrn_measured_fraction_theta_max 0.999
_diffrn_measurement_device_type
;
Kuma KM4 CCD kappa-geometry diffractometer with a Sapphire CCD camera
;
_diffrn_measurement_method 'omega scan'
_diffrn_radiation_type MoK\a
_diffrn_radiation_wavelength 0.71073
_diffrn_reflns_av_R_equivalents 0.0321
_diffrn_reflns_av_unetI/netI 0.0193
_diffrn_reflns_Laue_measured_fraction_full 0.998
_diffrn_reflns_Laue_measured_fraction_max 0.999
_diffrn_reflns_limit_h_max 11
_diffrn_reflns_limit_h_min -14
_diffrn_reflns_limit_k_max 16
_diffrn_reflns_limit_k_min -16
_diffrn_reflns_limit_l_max 32
_diffrn_reflns_limit_l_min -32
_diffrn_reflns_number 41899
_diffrn_reflns_point_group_measured_fraction_full 0.997
_diffrn_reflns_point_group_measured_fraction_max 0.996
_diffrn_reflns_theta_full 25.242
_diffrn_reflns_theta_max 28.995
_diffrn_reflns_theta_min 3.026
_diffrn_source 'Enhance (Mo) x-ray Source'
_exptl_absorpt_coefficient_mu 3.166
_exptl_absorpt_correction_T_max 0.778
_exptl_absorpt_correction_T_min 0.504
_exptl_absorpt_correction_type analytical
_exptl_absorpt_process_details
;
CrysAlis RED, Oxford Diffraction Ltd.,
Version 1.171.33.42 (release 29-05-2009 CrysAlis171 .NET)
(compiled May 29 2009,17:40:42)
Analytical numeric absorption correction using a multifaceted crystal
            model based on expressions derived by R.C. Clark & J.S. Reid.
(Clark, R. C. & Reid, J. S. (1995). Acta Cryst. A51, 887-897)
;
_exptl_crystal_colour colorless
_exptl_crystal_density_diffrn 1.766
_exptl_crystal_description block
_exptl_crystal_F_000 1720
_exptl_crystal_size_max 0.23
_exptl_crystal_size_mid 0.17
_exptl_crystal_size_min 0.09
_refine_diff_density_max 0.997
_refine_diff_density_min -0.273
_refine_diff_density_rms 0.078
_refine_ls_abs_structure_details
;
 Flack x determined using 3568 quotients [(I+)-(I-)]/[(I+)+(I-)]
 (Parsons and Flack (2004), Acta Cryst. A60, s61).
;
_refine_ls_abs_structure_Flack -0.017(3)
_refine_ls_extinction_method none
_refine_ls_goodness_of_fit_ref 1.026
_refine_ls_hydrogen_treatment constr
_refine_ls_matrix_type full
_refine_ls_number_parameters 433
_refine_ls_number_reflns 8450
_refine_ls_number_restraints 9
_refine_ls_restrained_S_all 1.026
_refine_ls_R_factor_all 0.0163
_refine_ls_R_factor_gt 0.0152
_refine_ls_shift/su_max 0.005
_refine_ls_shift/su_mean 0.000
_refine_ls_structure_factor_coef Fsqd
_refine_ls_weighting_details
;
 w=1/[\s^2^(Fo^2^)+(0.0241P)^2^]
 where P=(Fo^2^+2Fc^2^)/3
;
_refine_ls_weighting_scheme calc
_refine_ls_wR_factor_gt 0.0357
_refine_ls_wR_factor_ref 0.0359
_reflns_Friedel_coverage 0.789
_reflns_Friedel_fraction_full 0.996
_reflns_Friedel_fraction_max 0.992
_reflns_number_gt 8164
_reflns_number_total 8450
_reflns_threshold_expression 'I > 2\s(I)'
_cod_data_source_file ic401437r_si_002_5.cif
_cod_data_source_block aku6abs
_cod_database_code 4336553
_shelx_space_group_comment
;
The symmetry employed for this shelxl refinement is uniquely defined
by the following loop, which should always be used as a source of
symmetry information in preference to the above space-group names.
They are only intended as comments.
;
_shelx_estimated_absorpt_t_min 0.530
_shelx_estimated_absorpt_t_max 0.764
_shelxl_version_number 2013-2

loop_
_space_group_symop_operation_xyz
'x, y, z'
'-x+1/2, -y, z+1/2'
'-x, y+1/2, -z+1/2'
'x+1/2, -y+1/2, -z'

loop_
_atom_site_label
_atom_site_type_symbol
_atom_site_fract_x
_atom_site_fract_y
_atom_site_fract_z
_atom_site_U_iso_or_equiv
_atom_site_adp_type
_atom_site_occupancy
_atom_site_site_symmetry_order
_atom_site_calc_flag
_atom_site_refinement_flags_posn
_atom_site_refinement_flags_adp
Lu1 Lu 0.59700(2) 0.51720(2) 0.62070(2) 0.00983(3) Uani 1 1 d . .
N1 N 0.4268(2) 0.61423(18) 0.66130(9) 0.0118(4) Uani 1 1 d . .
N2 N 0.4187(2) 0.40162(17) 0.64679(9) 0.0125(4) Uani 1 1 d . .
H2N H 0.4527 0.3286 0.6553 0.015 Uiso 1 1 calc R U
N3 N 0.4485(2) 0.50889(19) 0.54329(9) 0.0122(4) Uani 1 1 d . .
H3N H 0.3820 0.5630 0.5517 0.015 Uiso 1 1 calc R U
N4 N 0.7044(2) 0.51357(19) 0.53260(8) 0.0122(4) Uani 1 1 d . .
N5 N 0.81907(19) 0.56348(17) 0.62802(9) 0.0125(4) Uani 1 1 d . .
H5N H 0.8482 0.5403 0.6657 0.015 Uiso 1 1 calc R U
N6 N 0.6201(2) 0.70949(18) 0.60407(9) 0.0119(4) Uani 1 1 d . .
H6N H 0.6465 0.7188 0.5644 0.014 Uiso 1 1 calc R U
C1 C 0.4210(2) 0.7217(2) 0.65646(10) 0.0129(5) Uani 1 1 d . .
C2 C 0.3392(3) 0.7826(2) 0.68833(12) 0.0168(5) Uani 1 1 d . .
H2 H 0.3375 0.8586 0.6849 0.020 Uiso 1 1 calc R U
C3 C 0.2600(3) 0.7308(2) 0.72509(12) 0.0188(6) Uani 1 1 d . .
H3 H 0.2044 0.7711 0.7478 0.023 Uiso 1 1 calc R U
C4 C 0.2624(3) 0.6196(2) 0.72857(11) 0.0175(5) Uani 1 1 d . .
H4 H 0.2065 0.5825 0.7526 0.021 Uiso 1 1 calc R U
C5 C 0.3477(3) 0.5637(2) 0.69628(11) 0.0132(5) Uani 1 1 d . .
C6 C 0.3594(3) 0.4428(2) 0.69820(11) 0.0130(5) Uani 1 1 d . .
H6A H 0.4103 0.4217 0.7309 0.016 Uiso 1 1 calc R U
H6B H 0.2753 0.4104 0.7024 0.016 Uiso 1 1 calc R U
C7 C 0.3247(2) 0.3893(2) 0.60148(11) 0.0123(5) Uani 1 1 d . .
H7 H 0.2623 0.4486 0.6056 0.015 Uiso 1 1 calc R U
C8 C 0.2539(2) 0.2833(2) 0.60615(11) 0.0155(5) Uani 1 1 d . .
H8A H 0.2151 0.2778 0.6435 0.019 Uiso 1 1 calc R U
H8B H 0.3131 0.2227 0.6018 0.019 Uiso 1 1 calc R U
C9 C 0.1525(3) 0.2759(2) 0.56152(12) 0.0182(6) Uani 1 1 d . .
H9A H 0.1082 0.2064 0.5648 0.022 Uiso 1 1 calc R U
H9B H 0.0907 0.3342 0.5670 0.022 Uiso 1 1 calc R U
C10 C 0.2107(3) 0.2855(2) 0.50375(12) 0.0200(6) Uani 1 1 d . .
H10A H 0.1437 0.2845 0.4753 0.024 Uiso 1 1 calc R U
H10B H 0.2662 0.2232 0.4970 0.024 Uiso 1 1 calc R U
C11 C 0.2861(3) 0.3892(2) 0.49815(11) 0.0187(5) Uani 1 1 d . .
H11A H 0.2283 0.4513 0.4998 0.022 Uiso 1 1 calc R U
H11B H 0.3278 0.3902 0.4613 0.022 Uiso 1 1 calc R U
C12 C 0.3856(3) 0.4014(2) 0.54404(10) 0.0137(5) Uani 1 1 d . .
H12 H 0.4503 0.3441 0.5393 0.016 Uiso 1 1 calc R U
C13 C 0.5029(3) 0.5400(2) 0.48901(10) 0.0152(5) Uani 1 1 d . .
H13A H 0.4899 0.6180 0.4833 0.018 Uiso 1 1 calc R U
H13B H 0.4579 0.5016 0.4590 0.018 Uiso 1 1 calc R U
C14 C 0.6401(2) 0.5156(2) 0.48452(10) 0.0134(4) Uani 1 1 d . .
C15 C 0.6992(3) 0.5039(2) 0.43323(11) 0.0166(5) Uani 1 1 d . .
H15 H 0.6517 0.5023 0.3998 0.020 Uiso 1 1 calc R U
C16 C 0.8283(3) 0.4944(2) 0.43178(11) 0.0184(6) Uani 1 1 d . .
H16 H 0.8705 0.4865 0.3972 0.022 Uiso 1 1 calc R U
C17 C 0.8954(3) 0.49663(19) 0.48135(11) 0.0170(5) Uani 1 1 d . .
H17 H 0.9841 0.4923 0.4811 0.020 Uiso 1 1 calc R U
C18 C 0.8305(2) 0.5052(2) 0.53091(11) 0.0138(5) Uani 1 1 d . .
C19 C 0.8956(2) 0.50520(19) 0.58635(10) 0.0144(5) Uani 1 1 d . .
H19A H 0.9091 0.4303 0.5989 0.017 Uiso 1 1 calc R U
H19B H 0.9784 0.5403 0.5827 0.017 Uiso 1 1 calc R U
C20 C 0.8420(2) 0.68169(19) 0.62349(12) 0.0120(4) Uani 1 1 d . .
H20 H 0.8610 0.6980 0.5836 0.014 Uiso 1 1 calc R U
C21 C 0.9554(3) 0.7141(2) 0.65781(12) 0.0157(5) Uani 1 1 d . .
H21A H 0.9389 0.6996 0.6977 0.019 Uiso 1 1 calc R U
H21B H 1.0285 0.6707 0.6463 0.019 Uiso 1 1 calc R U
C22 C 0.9845(3) 0.8325(2) 0.64996(11) 0.0172(5) Uani 1 1 d . .
H22A H 1.0073 0.8461 0.6106 0.021 Uiso 1 1 calc R U
H22B H 1.0566 0.8527 0.6736 0.021 Uiso 1 1 calc R U
C23 C 0.8714(3) 0.9006(2) 0.66562(13) 0.0200(6) Uani 1 1 d . .
H23A H 0.8900 0.9771 0.6580 0.024 Uiso 1 1 calc R U
H23B H 0.8550 0.8931 0.7060 0.024 Uiso 1 1 calc R U
C24 C 0.7547(2) 0.8672(2) 0.63307(12) 0.0183(6) Uani 1 1 d . .
H24A H 0.7672 0.8835 0.5931 0.022 Uiso 1 1 calc R U
H24B H 0.6822 0.9096 0.6463 0.022 Uiso 1 1 calc R U
C25 C 0.7262(2) 0.7470(2) 0.63992(11) 0.0130(5) Uani 1 1 d . .
H25 H 0.7056 0.7322 0.6798 0.016 Uiso 1 1 calc R U
C26 C 0.5015(2) 0.7698(2) 0.61159(11) 0.0134(5) Uani 1 1 d . .
H26A H 0.4546 0.7699 0.5760 0.016 Uiso 1 1 calc R U
H26B H 0.5209 0.8452 0.6213 0.016 Uiso 1 1 calc R U
N7 N 0.9785(3) 0.2277(2) 0.67433(12) 0.0241(6) Uani 1 1 d . .
O7A O 0.8907(2) 0.2295(2) 0.64113(12) 0.0419(6) Uani 1 1 d . .
O7B O 1.0097(3) 0.3100(3) 0.70031(14) 0.0527(9) Uani 1 1 d . .
O7C O 1.0392(3) 0.1435(2) 0.68099(13) 0.0442(7) Uani 1 1 d . .
N8 N 0.1869(2) 0.68559(19) 0.53260(10) 0.0159(5) Uani 1 1 d . .
O8A O 0.2766(2) 0.7242(2) 0.50615(10) 0.0288(5) Uani 1 1 d . .
O8B O 0.0770(2) 0.70477(18) 0.51794(9) 0.0249(5) Uani 1 1 d . .
O8C O 0.2073(2) 0.62566(18) 0.57364(9) 0.0231(4) Uani 1 1 d . .
N9 N 0.5101(2) 0.13024(19) 0.67549(10) 0.0166(5) Uani 1 1 d . .
O9A O 0.5589(2) 0.15648(17) 0.63029(9) 0.0234(5) Uani 1 1 d . .
O9B O 0.4747(2) 0.20096(18) 0.70904(9) 0.0256(5) Uani 1 1 d . .
O9C O 0.4940(2) 0.03288(17) 0.68745(9) 0.0226(5) Uani 1 1 d . .
O1W O 0.63840(18) 0.51973(19) 0.71422(7) 0.0183(4) Uani 1 1 d D .
H1W H 0.5960 0.5443 0.7408 0.027 Uiso 1 1 d DR U
H2W H 0.7083 0.4983 0.7256 0.027 Uiso 1 1 d DR U
O2W O 0.68144(17) 0.34754(15) 0.62689(9) 0.0172(4) Uani 1 1 d D .
H3W H 0.7570 0.3302 0.6304 0.026 Uiso 1 1 d DR U
H4W H 0.6352 0.2937 0.6315 0.026 Uiso 1 1 d DR U
O3W O 0.87791(19) 0.4860(2) 0.74435(9) 0.0279(5) Uani 1 1 d D .
H5W H 0.9111 0.5271 0.7678 0.042 Uiso 1 1 d DR U
H6W H 0.9274 0.4365 0.7355 0.042 Uiso 1 1 d DR U

loop_
_atom_site_aniso_label
_atom_site_aniso_U_11
_atom_site_aniso_U_22
_atom_site_aniso_U_33
_atom_site_aniso_U_23
_atom_site_aniso_U_13
_atom_site_aniso_U_12
Lu1 0.00976(4) 0.01003(4) 0.00970(4) -0.00012(3) 0.00098(4) -0.00015(4)
N1 0.0113(11) 0.0128(10) 0.0114(10) -0.0008(7) -0.0017(8) -0.0001(8)
N2 0.0141(11) 0.0122(10) 0.0114(10) 0.0001(7) -0.0007(9) -0.0001(8)
N3 0.0127(9) 0.0112(11) 0.0127(10) 0.0011(8) 0.0011(7) -0.0015(8)
N4 0.0139(10) 0.0107(9) 0.0121(9) -0.0005(8) 0.0026(8) -0.0004(9)
N5 0.0111(9) 0.0127(10) 0.0138(11) 0.0000(8) 0.0020(8) -0.0007(7)
N6 0.0109(11) 0.0122(10) 0.0126(10) 0.0004(7) 0.0010(8) 0.0009(8)
C1 0.0114(13) 0.0144(12) 0.0129(11) 0.0009(8) -0.0014(9) 0.0005(9)
C2 0.0184(13) 0.0142(13) 0.0177(13) -0.0017(10) -0.0016(11) 0.0029(10)
C3 0.0192(14) 0.0196(14) 0.0175(13) -0.0007(10) 0.0047(11) 0.0044(11)
C4 0.0164(13) 0.0207(13) 0.0154(12) 0.0008(10) 0.0034(10) 0.0001(11)
C5 0.0125(12) 0.0154(14) 0.0118(12) 0.0006(9) -0.0017(9) -0.0019(10)
C6 0.0143(12) 0.0136(12) 0.0112(12) 0.0009(9) 0.0016(9) -0.0017(10)
C7 0.0113(12) 0.0141(12) 0.0115(11) -0.0008(9) 0.0001(9) -0.0006(9)
C8 0.0137(12) 0.0158(12) 0.0169(13) 0.0006(9) 0.0005(10) -0.0017(10)
C9 0.0161(13) 0.0152(14) 0.0234(15) -0.0022(10) -0.0014(11) -0.0019(11)
C10 0.0205(14) 0.0196(14) 0.0199(13) -0.0044(10) -0.0031(12) -0.0049(12)
C11 0.0213(14) 0.0205(14) 0.0144(12) -0.0001(10) -0.0021(11) -0.0050(11)
C12 0.0158(13) 0.0124(12) 0.0128(11) -0.0019(8) 0.0021(10) -0.0008(10)
C13 0.0155(12) 0.0186(15) 0.0115(11) 0.0026(9) 0.0016(9) -0.0014(10)
C14 0.0174(11) 0.0101(10) 0.0128(11) 0.0002(9) 0.0021(9) -0.0018(10)
C15 0.0229(13) 0.0139(15) 0.0131(11) 0.0007(8) 0.0037(10) 0.0006(10)
C16 0.0252(14) 0.0132(15) 0.0168(12) -0.0015(9) 0.0085(10) 0.0006(10)
C17 0.0154(11) 0.0132(14) 0.0224(12) -0.0016(8) 0.0068(10) 0.0000(11)
C18 0.0150(12) 0.0098(14) 0.0166(12) -0.0017(9) 0.0026(9) -0.0009(9)
C19 0.0122(10) 0.0140(13) 0.0169(11) -0.0007(8) 0.0020(9) 0.0015(10)
C20 0.0118(11) 0.0109(11) 0.0133(11) 0.0010(10) -0.0006(10) -0.0021(8)
C21 0.0138(12) 0.0180(14) 0.0154(12) -0.0008(10) -0.0011(10) -0.0030(10)
C22 0.0180(13) 0.0183(13) 0.0151(13) -0.0011(10) -0.0024(10) -0.0059(11)
C23 0.0222(15) 0.0153(14) 0.0225(14) -0.0038(10) -0.0007(11) -0.0040(10)
C24 0.0177(13) 0.0130(12) 0.0241(15) -0.0010(9) -0.0010(11) -0.0010(10)
C25 0.0132(12) 0.0133(11) 0.0124(10) -0.0015(9) 0.0006(10) -0.0018(9)
C26 0.0124(11) 0.0119(11) 0.0159(13) 0.0020(9) 0.0010(10) 0.0024(9)
N7 0.0213(13) 0.0246(14) 0.0263(14) 0.0051(10) 0.0090(11) 0.0006(11)
O7A 0.0220(12) 0.0524(16) 0.0515(15) -0.0025(13) -0.0039(12) 0.0106(12)
O7B 0.0510(18) 0.0554(19) 0.0516(18) -0.0287(15) 0.0218(15) -0.0131(15)
O7C 0.0307(14) 0.0391(16) 0.0627(19) 0.0291(13) 0.0058(13) 0.0085(12)
N8 0.0175(11) 0.0151(11) 0.0151(11) -0.0009(8) 0.0000(9) 0.0007(9)
O8A 0.0240(12) 0.0388(14) 0.0238(11) 0.0042(9) 0.0050(10) -0.0082(10)
O8B 0.0196(12) 0.0299(12) 0.0253(11) 0.0036(8) -0.0074(9) 0.0055(9)
O8C 0.0254(11) 0.0236(11) 0.0203(10) 0.0087(8) 0.0005(9) 0.0063(9)
N9 0.0165(11) 0.0170(11) 0.0162(11) 0.0033(8) -0.0056(9) -0.0018(9)
O9A 0.0292(11) 0.0224(10) 0.0185(11) 0.0038(8) 0.0046(8) -0.0074(8)
O9B 0.0354(13) 0.0232(11) 0.0183(11) -0.0010(8) -0.0023(9) 0.0072(10)
O9C 0.0288(11) 0.0144(11) 0.0245(10) 0.0069(8) -0.0060(9) -0.0059(9)
O1W 0.0147(8) 0.0289(10) 0.0113(8) -0.0010(8) 0.0007(6) 0.0028(9)
O2W 0.0127(9) 0.0144(9) 0.0245(11) 0.0027(8) 0.0027(8) 0.0002(7)
O3W 0.0241(11) 0.0284(11) 0.0310(11) 0.0081(9) -0.0105(8) -0.0026(10)

loop_
_atom_type_symbol
_atom_type_description
_atom_type_scat_dispersion_real
_atom_type_scat_dispersion_imag
_atom_type_scat_source
C C 0.0033 0.0016 'International Tables Vol C Tables 4.2.6.8 and 6.1.1.4'
H H 0.0000 0.0000 'International Tables Vol C Tables 4.2.6.8 and 6.1.1.4'
N N 0.0061 0.0033 'International Tables Vol C Tables 4.2.6.8 and 6.1.1.4'
O O 0.0106 0.0060 'International Tables Vol C Tables 4.2.6.8 and 6.1.1.4'
Lu Lu -0.4720 5.8584 'International Tables Vol C Tables 4.2.6.8 and 6.1.1.4'

loop_
_geom_angle_atom_site_label_1
_geom_angle_atom_site_label_2
_geom_angle_atom_site_label_3
_geom_angle
O1W Lu1 O2W 82.74(8)
O1W Lu1 N1 74.95(7)
O2W Lu1 N1 137.36(7)
O1W Lu1 N4 140.35(7)
O2W Lu1 N4 81.51(7)
N1 Lu1 N4 136.93(7)
O1W Lu1 N6 97.32(8)
O2W Lu1 N6 150.61(7)
N1 Lu1 N6 69.39(7)
N4 Lu1 N6 80.00(8)
O1W Lu1 N3 150.61(7)
O2W Lu1 N3 105.35(8)
N1 Lu1 N3 80.63(8)
N4 Lu1 N3 68.98(8)
N6 Lu1 N3 89.02(7)
O1W Lu1 N5 74.87(7)
O2W Lu1 N5 80.28(7)
N1 Lu1 N5 126.11(7)
N4 Lu1 N5 66.73(7)
N6 Lu1 N5 71.50(7)
N3 Lu1 N5 133.90(7)
O1W Lu1 N2 84.75(7)
O2W Lu1 N2 75.62(7)
N1 Lu1 N2 66.65(8)
N4 Lu1 N2 125.47(7)
N6 Lu1 N2 133.76(7)
N3 Lu1 N2 70.55(7)
N5 Lu1 N2 150.14(7)
C1 N1 C5 119.3(2)
C1 N1 Lu1 120.16(17)
C5 N1 Lu1 119.70(18)
C6 N2 C7 110.9(2)
C6 N2 Lu1 109.92(16)
C7 N2 Lu1 113.30(15)
C6 N2 H2N 107.5
C7 N2 H2N 107.5
Lu1 N2 H2N 107.5
C13 N3 C12 114.9(2)
C13 N3 Lu1 113.79(16)
C12 N3 Lu1 108.65(15)
C13 N3 H3N 106.3
C12 N3 H3N 106.3
Lu1 N3 H3N 106.3
C14 N4 C18 119.1(2)
C14 N4 Lu1 120.68(16)
C18 N4 Lu1 120.21(17)
C19 N5 C20 110.02(19)
C19 N5 Lu1 111.82(15)
C20 N5 Lu1 112.63(14)
C19 N5 H5N 107.4
C20 N5 H5N 107.4
Lu1 N5 H5N 107.4
C26 N6 C25 114.8(2)
C26 N6 Lu1 112.94(15)
C25 N6 Lu1 106.79(15)
C26 N6 H6N 107.3
C25 N6 H6N 107.3
Lu1 N6 H6N 107.3
N1 C1 C2 121.7(2)
N1 C1 C26 115.6(2)
C2 C1 C26 122.6(2)
C3 C2 C1 118.9(3)
C3 C2 H2 120.5
C1 C2 H2 120.5
C2 C3 C4 119.5(3)
C2 C3 H3 120.2
C4 C3 H3 120.2
C5 C4 C3 118.7(3)
C5 C4 H4 120.7
C3 C4 H4 120.7
N1 C5 C4 121.8(3)
N1 C5 C6 115.6(2)
C4 C5 C6 122.5(3)
N2 C6 C5 110.8(2)
N2 C6 H6A 109.5
C5 C6 H6A 109.5
N2 C6 H6B 109.5
C5 C6 H6B 109.5
H6A C6 H6B 108.1
N2 C7 C8 111.7(2)
N2 C7 C12 111.2(2)
C8 C7 C12 111.2(2)
N2 C7 H7 107.5
C8 C7 H7 107.5
C12 C7 H7 107.5
C7 C8 C9 110.6(2)
C7 C8 H8A 109.5
C9 C8 H8A 109.5
C7 C8 H8B 109.5
C9 C8 H8B 109.5
H8A C8 H8B 108.1
C10 C9 C8 110.1(2)
C10 C9 H9A 109.6
C8 C9 H9A 109.6
C10 C9 H9B 109.6
C8 C9 H9B 109.6
H9A C9 H9B 108.2
C9 C10 C11 111.2(2)
C9 C10 H10A 109.4
C11 C10 H10A 109.4
C9 C10 H10B 109.4
C11 C10 H10B 109.4
H10A C10 H10B 108.0
C10 C11 C12 112.6(2)
C10 C11 H11A 109.1
C12 C11 H11A 109.1
C10 C11 H11B 109.1
C12 C11 H11B 109.1
H11A C11 H11B 107.8
N3 C12 C7 106.80(19)
N3 C12 C11 112.9(2)
C7 C12 C11 109.9(2)
N3 C12 H12 109.0
C7 C12 H12 109.0
C11 C12 H12 109.0
N3 C13 C14 113.2(2)
N3 C13 H13A 108.9
C14 C13 H13A 108.9
N3 C13 H13B 108.9
C14 C13 H13B 108.9
H13A C13 H13B 107.7
N4 C14 C15 121.8(2)
N4 C14 C13 116.2(2)
C15 C14 C13 121.8(2)
C16 C15 C14 118.9(3)
C16 C15 H15 120.6
C14 C15 H15 120.6
C15 C16 C17 119.4(3)
C15 C16 H16 120.3
C17 C16 H16 120.3
C18 C17 C16 118.7(3)
C18 C17 H17 120.7
C16 C17 H17 120.7
N4 C18 C17 122.1(2)
N4 C18 C19 115.8(2)
C17 C18 C19 122.0(2)
N5 C19 C18 110.0(2)
N5 C19 H19A 109.7
C18 C19 H19A 109.7
N5 C19 H19B 109.7
C18 C19 H19B 109.7
H19A C19 H19B 108.2
N5 C20 C21 110.6(2)
N5 C20 C25 111.8(2)
C21 C20 C25 111.3(2)
N5 C20 H20 107.6
C21 C20 H20 107.6
C25 C20 H20 107.6
C22 C21 C20 110.7(2)
C22 C21 H21A 109.5
C20 C21 H21A 109.5
C22 C21 H21B 109.5
C20 C21 H21B 109.5
H21A C21 H21B 108.1
C21 C22 C23 110.3(2)
C21 C22 H22A 109.6
C23 C22 H22A 109.6
C21 C22 H22B 109.6
C23 C22 H22B 109.6
H22A C22 H22B 108.1
C22 C23 C24 111.7(2)
C22 C23 H23A 109.3
C24 C23 H23A 109.3
C22 C23 H23B 109.3
C24 C23 H23B 109.3
H23A C23 H23B 107.9
C23 C24 C25 111.8(2)
C23 C24 H24A 109.3
C25 C24 H24A 109.3
C23 C24 H24B 109.3
C25 C24 H24B 109.3
H24A C24 H24B 107.9
N6 C25 C20 107.3(2)
N6 C25 C24 113.1(2)
C20 C25 C24 109.2(2)
N6 C25 H25 109.0
C20 C25 H25 109.0
C24 C25 H25 109.0
N6 C26 C1 112.0(2)
N6 C26 H26A 109.2
C1 C26 H26A 109.2
N6 C26 H26B 109.2
C1 C26 H26B 109.2
H26A C26 H26B 107.9
O7A N7 O7C 119.8(3)
O7A N7 O7B 120.9(3)
O7C N7 O7B 119.3(3)
O8A N8 O8B 120.4(2)
O8A N8 O8C 119.7(2)
O8B N8 O8C 119.9(2)
O9A N9 O9B 120.1(2)
O9A N9 O9C 120.5(2)
O9B N9 O9C 119.3(2)
Lu1 O1W H1W 130.2
Lu1 O1W H2W 119.2
H1W O1W H2W 110.4
Lu1 O2W H3W 128.2
Lu1 O2W H4W 120.7
H3W O2W H4W 110.3
H5W O3W H6W 110.6

loop_
_geom_bond_atom_site_label_1
_geom_bond_atom_site_label_2
_geom_bond_distance
Lu1 O1W 2.2885(18)
Lu1 O2W 2.3020(19)
Lu1 N1 2.392(2)
Lu1 N4 2.407(2)
Lu1 N6 2.440(2)
Lu1 N3 2.447(2)
Lu1 N5 2.449(2)
Lu1 N2 2.469(2)
N1 C1 1.345(3)
N1 C5 1.348(3)
N2 C6 1.479(3)
N2 C7 1.489(3)
N2 H2N 1.0000
N3 C13 1.479(3)
N3 C12 1.498(3)
N3 H3N 1.0000
N4 C14 1.344(3)
N4 C18 1.352(3)
N5 C19 1.482(3)
N5 C20 1.496(3)
N5 H5N 1.0000
N6 C26 1.485(3)
N6 C25 1.498(3)
N6 H6N 1.0000
C1 C2 1.388(4)
C1 C26 1.503(4)
C2 C3 1.382(4)
C2 H2 0.9500
C3 C4 1.388(4)
C3 H3 0.9500
C4 C5 1.384(4)
C4 H4 0.9500
C5 C6 1.511(4)
C6 H6A 0.9900
C6 H6B 0.9900
C7 C8 1.526(4)
C7 C12 1.532(4)
C7 H7 1.0000
C8 C9 1.527(4)
C8 H8A 0.9900
C8 H8B 0.9900
C9 C10 1.525(4)
C9 H9A 0.9900
C9 H9B 0.9900
C10 C11 1.527(4)
C10 H10A 0.9900
C10 H10B 0.9900
C11 C12 1.539(4)
C11 H11A 0.9900
C11 H11B 0.9900
C12 H12 1.0000
C13 C14 1.502(4)
C13 H13A 0.9900
C13 H13B 0.9900
C14 C15 1.391(3)
C15 C16 1.386(4)
C15 H15 0.9500
C16 C17 1.390(4)
C16 H16 0.9500
C17 C18 1.381(4)
C17 H17 0.9500
C18 C19 1.502(4)
C19 H19A 0.9900
C19 H19B 0.9900
C20 C21 1.520(4)
C20 C25 1.533(4)
C20 H20 1.0000
C21 C22 1.518(4)
C21 H21A 0.9900
C21 H21B 0.9900
C22 C23 1.524(4)
C22 H22A 0.9900
C22 H22B 0.9900
C23 C24 1.529(4)
C23 H23A 0.9900
C23 H23B 0.9900
C24 C25 1.536(4)
C24 H24A 0.9900
C24 H24B 0.9900
C25 H25 1.0000
C26 H26A 0.9900
C26 H26B 0.9900
N7 O7A 1.231(4)
N7 O7C 1.244(4)
N7 O7B 1.245(4)
N8 O8A 1.247(3)
N8 O8B 1.250(3)
N8 O8C 1.255(3)
N9 O9A 1.248(3)
N9 O9B 1.252(3)
N9 O9C 1.258(3)
O1W H1W 0.8401
O1W H2W 0.8399
O2W H3W 0.8401
O2W H4W 0.8403
O3W H5W 0.8396
O3W H6W 0.8397

loop_
_geom_torsion_atom_site_label_1
_geom_torsion_atom_site_label_2
_geom_torsion_atom_site_label_3
_geom_torsion_atom_site_label_4
_geom_torsion
C5 N1 C1 C2 2.8(4)
Lu1 N1 C1 C2 -166.84(19)
C5 N1 C1 C26 -172.8(2)
Lu1 N1 C1 C26 17.6(3)
N1 C1 C2 C3 -1.3(4)
C26 C1 C2 C3 173.9(3)
C1 C2 C3 C4 -1.2(4)
C2 C3 C4 C5 2.3(4)
C1 N1 C5 C4 -1.7(4)
Lu1 N1 C5 C4 168.0(2)
C1 N1 C5 C6 178.9(2)
Lu1 N1 C5 C6 -11.4(3)
C3 C4 C5 N1 -0.8(4)
C3 C4 C5 C6 178.5(3)
C7 N2 C6 C5 -83.3(3)
Lu1 N2 C6 C5 42.8(3)
N1 C5 C6 N2 -22.2(3)
C4 C5 C6 N2 158.4(2)
C6 N2 C7 C8 -83.0(3)
Lu1 N2 C7 C8 152.87(17)
C6 N2 C7 C12 152.2(2)
Lu1 N2 C7 C12 28.0(2)
N2 C7 C8 C9 176.3(2)
C12 C7 C8 C9 -58.8(3)
C7 C8 C9 C10 58.6(3)
C8 C9 C10 C11 -56.1(3)
C9 C10 C11 C12 54.4(3)
C13 N3 C12 C7 -174.4(2)
Lu1 N3 C12 C7 56.8(2)
C13 N3 C12 C11 -53.4(3)
Lu1 N3 C12 C11 177.79(17)
N2 C7 C12 N3 -56.7(3)
C8 C7 C12 N3 178.2(2)
N2 C7 C12 C11 -179.5(2)
C8 C7 C12 C11 55.3(3)
C10 C11 C12 N3 -172.6(2)
C10 C11 C12 C7 -53.4(3)
C12 N3 C13 C14 -96.4(3)
Lu1 N3 C13 C14 29.8(3)
C18 N4 C14 C15 3.3(4)
Lu1 N4 C14 C15 -174.1(2)
C18 N4 C14 C13 -172.0(2)
Lu1 N4 C14 C13 10.6(3)
N3 C13 C14 N4 -26.9(4)
N3 C13 C14 C15 157.8(3)
N4 C14 C15 C16 -2.8(4)
C13 C14 C15 C16 172.2(3)
C14 C15 C16 C17 0.2(4)
C15 C16 C17 C18 1.8(4)
C14 N4 C18 C17 -1.2(4)
Lu1 N4 C18 C17 176.21(19)
C14 N4 C18 C19 179.1(2)
Lu1 N4 C18 C19 -3.5(3)
C16 C17 C18 N4 -1.3(4)
C16 C17 C18 C19 178.4(2)
C20 N5 C19 C18 -83.1(2)
Lu1 N5 C19 C18 42.8(2)
N4 C18 C19 N5 -26.5(3)
C17 C18 C19 N5 153.8(2)
C19 N5 C20 C21 -85.8(3)
Lu1 N5 C20 C21 148.76(17)
C19 N5 C20 C25 149.6(2)
Lu1 N5 C20 C25 24.1(3)
N5 C20 C21 C22 175.9(2)
C25 C20 C21 C22 -59.2(3)
C20 C21 C22 C23 57.3(3)
C21 C22 C23 C24 -55.3(3)
C22 C23 C24 C25 54.9(3)
C26 N6 C25 C20 -175.9(2)
Lu1 N6 C25 C20 58.1(2)
C26 N6 C25 C24 -55.4(3)
Lu1 N6 C25 C24 178.66(17)
N5 C20 C25 N6 -55.7(3)
C21 C20 C25 N6 -180.0(2)
N5 C20 C25 C24 -178.7(2)
C21 C20 C25 C24 57.0(3)
C23 C24 C25 N6 -174.3(2)
C23 C24 C25 C20 -54.8(3)
C25 N6 C26 C1 -89.2(3)
Lu1 N6 C26 C1 33.5(2)
N1 C1 C26 N6 -33.9(3)
C2 C1 C26 N6 150.5(2)
